data_7201799
loop_
_publ_author_name
'Barsky, Inna'
'Bernstein, Joel'

_publ_section_title
;
 Crystal structures and characterization of the polymorphs of
 (2-furyl)oxoacetamide
;
_journal_issue 6
_journal_name_full CrystEngComm
_journal_page_first 669
_journal_paper_doi 10.1039/b716029a
_journal_volume 10
_journal_year 2008
_chemical_formula_sum 'C6 H5 N O3'
_chemical_formula_weight 139.11
_chemical_name_systematic
;
?
;
_space_group_IT_number 4
_symmetry_cell_setting monoclinic
_symmetry_space_group_name_Hall 'P 2yb'
_symmetry_space_group_name_H-M 'P 1 21 1'
_atom_sites_solution_hydrogens geom
_atom_sites_solution_primary direct
_atom_sites_solution_secondary difmap
_audit_creation_method SHELXL-97
_cell_angle_alpha 90.00
_cell_angle_beta 95.881(9)
_cell_angle_gamma 90.00
_cell_formula_units_Z 2
_cell_length_a 3.7455(19)
_cell_length_b 7.257(4)
_cell_length_c 11.424(6)
_cell_measurement_temperature 298(2)
_cell_volume 308.9(3)
_computing_cell_refinement 'Bruker SMART'
_computing_data_collection 'Bruker SMART'
_computing_data_reduction 'Bruker SHELXTL'
_computing_molecular_graphics 'Bruker SHELXTL'
_computing_publication_material 'Bruker SHELXTL'
_computing_structure_refinement 'SHELXL-97 (Sheldrick, 1997)'
_computing_structure_solution 'SHELXS-97 (Sheldrick, 1990)'
_diffrn_ambient_temperature 298(2)
_diffrn_measured_fraction_theta_full 0.953
_diffrn_measured_fraction_theta_max 0.953
_diffrn_measurement_device_type 'CCD area detector'
_diffrn_measurement_method 'phi and omega scans'
_diffrn_radiation_monochromator graphite
_diffrn_radiation_source 'fine-focus sealed tube'
_diffrn_radiation_type MoK\a
_diffrn_radiation_wavelength 0.71073
_diffrn_reflns_av_R_equivalents 0.0406
_diffrn_reflns_av_sigmaI/netI 0.0465
_diffrn_reflns_limit_h_max 4
_diffrn_reflns_limit_h_min -4
_diffrn_reflns_limit_k_max 9
_diffrn_reflns_limit_k_min -6
_diffrn_reflns_limit_l_max 15
_diffrn_reflns_limit_l_min -15
_diffrn_reflns_number 1937
_diffrn_reflns_theta_full 28.14
_diffrn_reflns_theta_max 28.14
_diffrn_reflns_theta_min 1.79
_exptl_absorpt_coefficient_mu 0.123
_exptl_absorpt_correction_type none
_exptl_crystal_colour white
_exptl_crystal_density_diffrn 1.496
_exptl_crystal_density_method 'not measured'
_exptl_crystal_description plate
_exptl_crystal_F_000 144
_exptl_crystal_size_max 0.50
_exptl_crystal_size_mid 0.19
_exptl_crystal_size_min 0.02
_refine_diff_density_max 0.189
_refine_diff_density_min -0.264
_refine_diff_density_rms 0.057
_refine_ls_abs_structure_details 'Flack H D (1983), Acta Cryst. A39, 876-881'
_refine_ls_abs_structure_Flack 2(2)
_refine_ls_extinction_method none
_refine_ls_goodness_of_fit_ref 0.927
_refine_ls_hydrogen_treatment mixed
_refine_ls_matrix_type full
_refine_ls_number_parameters 111
_refine_ls_number_reflns 1005
_refine_ls_number_restraints 1
_refine_ls_restrained_S_all 0.927
_refine_ls_R_factor_all 0.0706
_refine_ls_R_factor_gt 0.0525
_refine_ls_shift/su_max 0.000
_refine_ls_shift/su_mean 0.000
_refine_ls_structure_factor_coef Fsqd
_refine_ls_weighting_details 'calc w=1/[\s^2^(Fo^2^)+(0.0915P)^2^+0.0000P] where P=(Fo^2^+2Fc^2^)/3'
_refine_ls_weighting_scheme calc
_refine_ls_wR_factor_gt 0.1262
_refine_ls_wR_factor_ref 0.1345
_reflns_number_gt 712
_reflns_number_total 1005
_reflns_threshold_expression >2sigma(I)
_cod_data_source_file b716029a.txt
_cod_data_source_block 2ff2f1
_cod_depositor_comments
;
The following automatic conversions were performed:
'_symmetry_cell_setting' value 'Monoclinic' changed to 'monoclinic'
according to '/home/saulius/struct/CIF-dictionaries/cif_core.dic'
dictionary named 'cif_core.dic' version 2.4.1 from 2010-06-29.

Automatic conversion script
Id: cif_fix_enum 1527 2010-12-29 10:47:43Z saulius 
;
_cod_original_sg_symbol_H-M P2(1)
_cod_database_code 7201799

loop_
_symmetry_equiv_pos_as_xyz
'x, y, z'
'-x, y+1/2, -z'

loop_
_atom_site_label
_atom_site_type_symbol
_atom_site_fract_x
_atom_site_fract_y
_atom_site_fract_z
_atom_site_U_iso_or_equiv
_atom_site_adp_type
_atom_site_occupancy
_atom_site_symmetry_multiplicity
_atom_site_calc_flag
_atom_site_refinement_flags
_atom_site_disorder_assembly
_atom_site_disorder_group
C1 C 0.2114(11) 0.1290(6) 0.0696(4) 0.0551(10) Uani 1 1 d . . .
C2 C 0.0735(11) 0.0490(6) 0.1612(3) 0.0545(10) Uani 1 1 d . . .
C3 C 0.0953(10) 0.1834(5) 0.2530(3) 0.0489(9) Uani 1 1 d . . .
C4 C 0.2481(8) 0.3366(4) 0.2104(3) 0.0391(8) Uani 1 1 d . . .
C5 C 0.3443(8) 0.5187(5) 0.2549(3) 0.0402(8) Uani 1 1 d . . .
C6 C 0.2202(9) 0.5764(5) 0.3746(3) 0.0425(8) Uani 1 1 d . . .
H1 H 0.214(10) 0.101(6) -0.011(3) 0.059(12) Uiso 1 1 d . . .
H2 H -0.012(10) -0.069(7) 0.173(3) 0.058(11) Uiso 1 1 d . . .
H3 H 0.062(10) 0.157(6) 0.334(3) 0.053(11) Uiso 1 1 d . . .
H4 H 0.264(13) 0.794(8) 0.467(4) 0.076(15) Uiso 1 1 d . . .
H5 H 0.470(17) 0.817(10) 0.363(5) 0.12(2) Uiso 1 1 d . . .
N1 N 0.3048(10) 0.7508(5) 0.4004(3) 0.0582(10) Uani 1 1 d . . .
O1 O 0.3203(7) 0.3042(3) 0.0962(2) 0.0510(7) Uani 1 1 d . . .
O2 O 0.5166(7) 0.6285(4) 0.2016(2) 0.0554(7) Uani 1 1 d . . .
O3 O 0.0522(8) 0.4750(4) 0.4332(2) 0.0624(8) Uani 1 1 d . . .

loop_
_atom_site_aniso_label
_atom_site_aniso_U_11
_atom_site_aniso_U_22
_atom_site_aniso_U_33
_atom_site_aniso_U_23
_atom_site_aniso_U_13
_atom_site_aniso_U_12
C1 0.072(3) 0.045(2) 0.048(2) -0.0088(17) 0.0055(18) 0.0053(19)
C2 0.059(2) 0.037(2) 0.068(2) -0.0034(19) 0.0096(17) 0.0002(17)
C3 0.051(2) 0.046(2) 0.052(2) 0.0016(17) 0.0159(16) 0.0031(17)
C4 0.0423(17) 0.038(2) 0.0377(17) -0.0017(13) 0.0083(13) 0.0051(14)
C5 0.0396(17) 0.0396(19) 0.0428(16) 0.0017(14) 0.0110(14) 0.0058(14)
C6 0.047(2) 0.0421(19) 0.0395(17) 0.0034(15) 0.0095(14) 0.0053(14)
N1 0.070(2) 0.050(2) 0.059(2) -0.0125(16) 0.0238(18) -0.0058(17)
O1 0.0648(16) 0.0450(15) 0.0448(13) -0.0021(11) 0.0135(11) 0.0012(12)
O2 0.0694(17) 0.0448(16) 0.0565(15) 0.0028(12) 0.0283(13) -0.0050(13)
O3 0.088(2) 0.0501(17) 0.0546(14) 0.0076(12) 0.0336(14) 0.0024(15)

loop_
_atom_type_symbol
_atom_type_description
_atom_type_scat_dispersion_real
_atom_type_scat_dispersion_imag
_atom_type_scat_source
C C 0.0033 0.0016 'International Tables Vol C Tables 4.2.6.8 and 6.1.1.4'
H H 0.0000 0.0000 'International Tables Vol C Tables 4.2.6.8 and 6.1.1.4'
N N 0.0061 0.0033 'International Tables Vol C Tables 4.2.6.8 and 6.1.1.4'
O O 0.0106 0.0060 'International Tables Vol C Tables 4.2.6.8 and 6.1.1.4'

loop_
_geom_angle_atom_site_label_1
_geom_angle_atom_site_label_2
_geom_angle_atom_site_label_3
_geom_angle
_geom_angle_site_symmetry_1
_geom_angle_site_symmetry_3
_geom_angle_publ_flag
C2 C1 O1 111.1(4) . . ?
C1 C2 C3 106.2(4) . . ?
C4 C3 C2 106.8(3) . . ?
C3 C4 O1 109.2(3) . . ?
C3 C4 C5 135.8(3) . . ?
O1 C4 C5 115.0(3) . . ?
O2 C5 C4 122.9(3) . . ?
O2 C5 C6 119.0(3) . . ?
C4 C5 C6 118.1(3) . . ?
O3 C6 N1 125.4(4) . . ?
O3 C6 C5 122.9(3) . . ?
N1 C6 C5 111.6(3) . . ?
C1 O1 C4 106.7(3) . . ?

loop_
_geom_bond_atom_site_label_1
_geom_bond_atom_site_label_2
_geom_bond_distance
_geom_bond_site_symmetry_2
_geom_bond_publ_flag
C1 C2 1.345(6) . ?
C1 O1 1.360(5) . ?
C2 C3 1.428(5) . ?
C3 C4 1.363(5) . ?
C4 O1 1.379(4) . ?
C4 C5 1.448(4) . ?
C5 O2 1.225(4) . ?
C5 C6 1.547(4) . ?
C6 O3 1.213(4) . ?
C6 N1 1.330(5) . ?

loop_
_geom_torsion_atom_site_label_1
_geom_torsion_atom_site_label_2
_geom_torsion_atom_site_label_3
_geom_torsion_atom_site_label_4
_geom_torsion
_geom_torsion_site_symmetry_1
_geom_torsion_site_symmetry_2
_geom_torsion_site_symmetry_3
_geom_torsion_site_symmetry_4
_geom_torsion_publ_flag
O1 C1 C2 C3 0.1(5) . . . . ?
C1 C2 C3 C4 -0.3(4) . . . . ?
C2 C3 C4 O1 0.3(4) . . . . ?
C2 C3 C4 C5 179.5(4) . . . . ?
C3 C4 C5 O2 172.2(4) . . . . ?
O1 C4 C5 O2 -8.6(4) . . . . ?
C3 C4 C5 C6 -8.3(5) . . . . ?
O1 C4 C5 C6 170.8(3) . . . . ?
O2 C5 C6 O3 -179.2(3) . . . . ?
C4 C5 C6 O3 1.3(5) . . . . ?
O2 C5 C6 N1 4.0(4) . . . . ?
C4 C5 C6 N1 -175.5(3) . . . . ?
C2 C1 O1 C4 0.1(4) . . . . ?
C3 C4 O1 C1 -0.3(4) . . . . ?
C5 C4 O1 C1 -179.6(3) . . . . ?

loop_
_cod_related_entry_id
_cod_related_entry_database
_cod_related_entry_code
1 ChemSpider 87871
